data_7135201
loop_
_publ_author_name
'Vesseur, David'
'Li, Shuo'
'Mallet-Ladeira, Sonia'
'Bourissou, Didier'

_publ_section_title
;
 Ligand exchange of tris(2,4-di-<i>tert</i>-butylphenyl) phosphite: a
 practical and efficient route to organo gold(I) complexes.
;
_journal_issue 94
_journal_name_full 'Chemical communications (Cambridge, England)'
_journal_page_first 18717
_journal_page_last 18720
_journal_paper_doi 10.1039/d5cc05744b
_journal_volume 61
_journal_year 2025
_chemical_formula_moiety 'C18 H29 Au F3 P S'
_chemical_formula_sum 'C18 H29 Au F3 P S'
_chemical_formula_weight 562.41
_space_group_crystal_system monoclinic
_space_group_IT_number 14
_space_group_name_Hall '-P 2yn'
_space_group_name_H-M_alt 'P 1 21/n 1'
_atom_sites_solution_hydrogens geom
_atom_sites_solution_primary dual
_audit_creation_method SHELXL-2019/2
_audit_update_record
;
2025-08-26 deposited with the CCDC.	2025-10-23 downloaded from the CCDC.
;
_cell_angle_alpha 90
_cell_angle_beta 105.659(4)
_cell_angle_gamma 90
_cell_formula_units_Z 4
_cell_length_a 8.2996(14)
_cell_length_b 25.654(5)
_cell_length_c 10.1969(18)
_cell_measurement_reflns_used 9964
_cell_measurement_temperature 193(2)
_cell_measurement_theta_max 28.33
_cell_measurement_theta_min 2.22
_cell_volume 2090.5(7)
_computing_cell_refinement 'Bruker SAINT'
_computing_data_collection 'Bruker APEX2'
_computing_data_reduction 'Bruker SAINT'
_computing_molecular_graphics 'Bruker SHELXTL'
_computing_publication_material 'Bruker SHELXTL'
_computing_structure_refinement 'SHELXL-2019/2 (Sheldrick, 2019)'
_computing_structure_solution 'SHELXT (Sheldrick 2015)'
_diffrn_ambient_temperature 193(2)
_diffrn_measured_fraction_theta_full 0.999
_diffrn_measured_fraction_theta_max 0.998
_diffrn_measurement_device_type 'Bruker kappa APEX-II CCD Quazar'
_diffrn_measurement_method 'Phi and omega scans'
_diffrn_radiation_type MoK\a
_diffrn_radiation_wavelength 0.71073
_diffrn_reflns_av_R_equivalents 0.0329
_diffrn_reflns_av_unetI/netI 0.0138
_diffrn_reflns_Laue_measured_fraction_full 0.999
_diffrn_reflns_Laue_measured_fraction_max 0.998
_diffrn_reflns_limit_h_max 11
_diffrn_reflns_limit_h_min -11
_diffrn_reflns_limit_k_max 34
_diffrn_reflns_limit_k_min -34
_diffrn_reflns_limit_l_max 13
_diffrn_reflns_limit_l_min -13
_diffrn_reflns_number 65560
_diffrn_reflns_point_group_measured_fraction_full 0.999
_diffrn_reflns_point_group_measured_fraction_max 0.998
_diffrn_reflns_theta_full 25.242
_diffrn_reflns_theta_max 28.383
_diffrn_reflns_theta_min 2.221
_diffrn_source 'Incoatec microfocus sealed tube'
_exptl_absorpt_coefficient_mu 7.237
_exptl_absorpt_correction_T_max 0.7457
_exptl_absorpt_correction_T_min 0.5155
_exptl_absorpt_correction_type multi-scan
_exptl_absorpt_process_details 'SADABS (Bruker-AXS)'
_exptl_crystal_colour colourless
_exptl_crystal_density_diffrn 1.787
_exptl_crystal_density_method 'not measured'
_exptl_crystal_description needle
_exptl_crystal_F_000 1096
_exptl_crystal_size_max 0.350
_exptl_crystal_size_mid 0.060
_exptl_crystal_size_min 0.050
_refine_diff_density_max 0.544
_refine_diff_density_min -1.011
_refine_diff_density_rms 0.077
_refine_ls_extinction_method none
_refine_ls_goodness_of_fit_ref 1.281
_refine_ls_hydrogen_treatment constr
_refine_ls_matrix_type full
_refine_ls_number_parameters 225
_refine_ls_number_reflns 5227
_refine_ls_number_restraints 0
_refine_ls_restrained_S_all 1.281
_refine_ls_R_factor_all 0.0290
_refine_ls_R_factor_gt 0.0244
_refine_ls_shift/su_max 0.002
_refine_ls_shift/su_mean 0.000
_refine_ls_structure_factor_coef Fsqd
_refine_ls_weighting_details 'w=1/[\s^2^(Fo^2^)+3.6731P] where P=(Fo^2^+2Fc^2^)/3'
_refine_ls_weighting_scheme calc
_refine_ls_wR_factor_gt 0.0429
_refine_ls_wR_factor_ref 0.0442
_reflns_Friedel_coverage 0.000
_reflns_number_gt 4705
_reflns_number_total 5227
_reflns_threshold_expression 'I > 2\s(I)'
_cod_data_source_file d5cc05744b2.cif
_cod_data_source_block DV906_a
_cod_original_cell_volume 2090.5(6)
_cod_original_sg_symbol_H-M 'P 21/n'
_cod_database_code 7135201
_shelx_shelxl_version_number 2019/2
_shelx_space_group_comment
; 
The symmetry employed for this shelxl refinement is uniquely defined 
by the following loop, which should always be used as a source of 
symmetry information in preference to the above space-group names. 
They are only intended as comments. 
;
_shelx_estimated_absorpt_t_min 0.186
_shelx_estimated_absorpt_t_max 0.714

loop_
_space_group_symop_operation_xyz
'x, y, z'
'-x+1/2, y+1/2, -z+1/2'
'-x, -y, -z'
'x-1/2, -y-1/2, z-1/2'

loop_
_atom_site_label
_atom_site_type_symbol
_atom_site_fract_x
_atom_site_fract_y
_atom_site_fract_z
_atom_site_U_iso_or_equiv
_atom_site_adp_type
_atom_site_occupancy
_atom_site_site_symmetry_order
_atom_site_calc_flag
_atom_site_refinement_flags_posn
_atom_site_refinement_flags_adp
_atom_site_refinement_flags_occupancy
_atom_site_disorder_assembly
_atom_site_disorder_group
Au1 Au 0.24826(2) 0.39693(2) 0.50374(2) 0.02511(4) Uani 1 1 d . . . . .
S1 S 0.44154(11) 0.30182(3) 0.48769(8) 0.03242(17) Uani 1 1 d . . . . .
P1 P 0.24262(9) 0.39817(3) 0.27592(7) 0.01989(14) Uani 1 1 d . . . . .
F1 F 0.1997(3) 0.35438(9) 0.7542(2) 0.0538(6) Uani 1 1 d . . . . .
F2 F 0.3902(3) 0.41223(10) 0.7953(2) 0.0534(6) Uani 1 1 d . . . . .
F3 F 0.1331(4) 0.43466(12) 0.7341(3) 0.0771(9) Uani 1 1 d . . . . .
C1 C 0.2395(5) 0.40064(14) 0.7031(3) 0.0347(7) Uani 1 1 d . . . . .
C2 C 0.3661(3) 0.34565(11) 0.2260(3) 0.0213(5) Uani 1 1 d . . . . .
C3 C 0.4521(3) 0.30692(11) 0.3157(3) 0.0214(5) Uani 1 1 d . . . . .
C4 C 0.5460(4) 0.26915(12) 0.2700(3) 0.0296(7) Uani 1 1 d . . . . .
H4 H 0.603052 0.243134 0.331483 0.035 Uiso 1 1 calc R U . . .
C5 C 0.5573(4) 0.26894(13) 0.1381(3) 0.0334(7) Uani 1 1 d . . . . .
H5 H 0.623498 0.243461 0.109252 0.040 Uiso 1 1 calc R U . . .
C6 C 0.4716(4) 0.30614(13) 0.0477(3) 0.0340(7) Uani 1 1 d . . . . .
H6 H 0.477576 0.306090 -0.044044 0.041 Uiso 1 1 calc R U . . .
C7 C 0.3770(4) 0.34346(12) 0.0911(3) 0.0278(6) Uani 1 1 d . . . . .
H7 H 0.317504 0.368431 0.027513 0.033 Uiso 1 1 calc R U . . .
C8 C 0.3400(4) 0.46102(12) 0.2404(3) 0.0283(7) Uani 1 1 d . . . . .
C9 C 0.2448(5) 0.50646(13) 0.2814(4) 0.0441(9) Uani 1 1 d . . . . .
H9A H 0.307236 0.538870 0.281070 0.066 Uiso 1 1 calc R U . . .
H9B H 0.232192 0.500276 0.372955 0.066 Uiso 1 1 calc R U . . .
H9C H 0.134037 0.509382 0.216526 0.066 Uiso 1 1 calc R U . . .
C10 C 0.3565(7) 0.47004(16) 0.0965(4) 0.0595(13) Uani 1 1 d . . . . .
H10A H 0.245414 0.468756 0.031452 0.089 Uiso 1 1 calc R U . . .
H10B H 0.427571 0.442861 0.073956 0.089 Uiso 1 1 calc R U . . .
H10C H 0.406965 0.504273 0.091768 0.089 Uiso 1 1 calc R U . . .
C11 C 0.5176(5) 0.45981(15) 0.3379(4) 0.0464(9) Uani 1 1 d . . . . .
H11A H 0.581028 0.431107 0.312475 0.070 Uiso 1 1 calc R U . . .
H11B H 0.510558 0.454649 0.431429 0.070 Uiso 1 1 calc R U . . .
H11C H 0.574164 0.492895 0.331880 0.070 Uiso 1 1 calc R U . . .
C12 C 0.0211(4) 0.38739(15) 0.1716(3) 0.0359(8) Uani 1 1 d . . . . .
C13 C -0.0952(5) 0.42362(19) 0.2220(5) 0.0577(12) Uani 1 1 d . . . . .
H13A H -0.077101 0.459649 0.197403 0.086 Uiso 1 1 calc R U . . .
H13B H -0.071442 0.420754 0.321268 0.086 Uiso 1 1 calc R U . . .
H13C H -0.211735 0.413718 0.179864 0.086 Uiso 1 1 calc R U . . .
C14 C -0.0132(6) 0.3946(3) 0.0177(4) 0.094(2) Uani 1 1 d . . . . .
H14A H 0.052593 0.369231 -0.018017 0.141 Uiso 1 1 calc R U . . .
H14B H 0.018373 0.429964 -0.001754 0.141 Uiso 1 1 calc R U . . .
H14C H -0.132538 0.389116 -0.025874 0.141 Uiso 1 1 calc R U . . .
C15 C -0.0192(6) 0.33169(19) 0.2033(6) 0.0765(17) Uani 1 1 d . . . . .
H15A H -0.138566 0.324914 0.163285 0.115 Uiso 1 1 calc R U . . .
H15B H 0.008117 0.326916 0.302234 0.115 Uiso 1 1 calc R U . . .
H15C H 0.047002 0.307384 0.164874 0.115 Uiso 1 1 calc R U . . .
C16 C 0.6621(5) 0.30226(14) 0.5882(3) 0.0384(8) Uani 1 1 d . . . . .
H16 H 0.714360 0.268119 0.576089 0.046 Uiso 1 1 calc R U . . .
C17 C 0.7609(6) 0.34559(19) 0.5472(5) 0.0631(13) Uani 1 1 d . . . . .
H17A H 0.709840 0.379200 0.558044 0.095 Uiso 1 1 calc R U . . .
H17B H 0.760811 0.341018 0.451735 0.095 Uiso 1 1 calc R U . . .
H17C H 0.876264 0.344751 0.604988 0.095 Uiso 1 1 calc R U . . .
C18 C 0.6571(6) 0.30727(18) 0.7358(4) 0.0609(13) Uani 1 1 d . . . . .
H18A H 0.770317 0.302963 0.796051 0.091 Uiso 1 1 calc R U . . .
H18B H 0.583736 0.280311 0.756085 0.091 Uiso 1 1 calc R U . . .
H18C H 0.614205 0.341767 0.750297 0.091 Uiso 1 1 calc R U . . .

loop_
_atom_site_aniso_label
_atom_site_aniso_U_11
_atom_site_aniso_U_22
_atom_site_aniso_U_33
_atom_site_aniso_U_23
_atom_site_aniso_U_13
_atom_site_aniso_U_12
Au1 0.03329(6) 0.02728(6) 0.01770(5) -0.00002(5) 0.01195(4) 0.00150(6)
S1 0.0346(4) 0.0401(4) 0.0237(4) 0.0090(3) 0.0099(3) 0.0128(4)
P1 0.0219(3) 0.0228(3) 0.0159(3) -0.0006(3) 0.0067(3) 0.0025(3)
F1 0.0792(17) 0.0554(14) 0.0290(11) 0.0052(10) 0.0186(11) -0.0267(13)
F2 0.0637(15) 0.0713(16) 0.0240(10) -0.0092(10) 0.0098(10) -0.0247(13)
F3 0.108(2) 0.092(2) 0.0441(14) 0.0045(14) 0.0421(15) 0.0564(18)
C1 0.043(2) 0.0379(18) 0.0278(15) -0.0020(14) 0.0181(14) 0.0056(16)
C2 0.0213(14) 0.0207(13) 0.0240(14) -0.0008(11) 0.0094(11) -0.0015(11)
C3 0.0199(13) 0.0221(13) 0.0234(13) 0.0006(11) 0.0081(11) 0.0000(11)
C4 0.0268(15) 0.0264(15) 0.0363(17) -0.0002(13) 0.0099(13) 0.0043(12)
C5 0.0325(17) 0.0308(17) 0.0411(19) -0.0116(14) 0.0175(15) 0.0010(13)
C6 0.0397(19) 0.0382(18) 0.0297(16) -0.0069(14) 0.0187(14) -0.0009(15)
C7 0.0352(17) 0.0286(15) 0.0215(14) -0.0013(12) 0.0112(13) 0.0016(13)
C8 0.0435(19) 0.0233(14) 0.0211(14) 0.0016(11) 0.0137(13) 0.0005(13)
C9 0.059(2) 0.0252(17) 0.051(2) 0.0003(15) 0.0190(19) 0.0083(16)
C10 0.113(4) 0.041(2) 0.033(2) 0.0006(16) 0.033(2) -0.020(2)
C11 0.040(2) 0.038(2) 0.062(3) -0.0038(18) 0.0164(19) -0.0121(17)
C12 0.0221(15) 0.053(2) 0.0315(17) -0.0090(15) 0.0056(13) -0.0001(15)
C13 0.0253(19) 0.081(3) 0.063(3) -0.014(2) 0.0055(18) 0.016(2)
C14 0.035(2) 0.213(7) 0.030(2) -0.002(3) -0.0008(18) -0.003(3)
C15 0.035(2) 0.059(3) 0.131(5) -0.018(3) 0.015(3) -0.020(2)
C16 0.042(2) 0.0373(18) 0.0305(17) -0.0027(14) 0.0000(14) 0.0138(16)
C17 0.052(3) 0.062(3) 0.061(3) 0.001(2) -0.010(2) -0.012(2)
C18 0.081(3) 0.062(3) 0.0303(19) -0.0096(19) -0.001(2) 0.029(2)

loop_
_atom_type_symbol
_atom_type_description
_atom_type_scat_dispersion_real
_atom_type_scat_dispersion_imag
_atom_type_scat_source
C C 0.0033 0.0016 'International Tables Vol C Tables 4.2.6.8 and 6.1.1.4'
H H 0.0000 0.0000 'International Tables Vol C Tables 4.2.6.8 and 6.1.1.4'
F F 0.0171 0.0103 'International Tables Vol C Tables 4.2.6.8 and 6.1.1.4'
P P 0.1023 0.0942 'International Tables Vol C Tables 4.2.6.8 and 6.1.1.4'
S S 0.1246 0.1234 'International Tables Vol C Tables 4.2.6.8 and 6.1.1.4'
Au Au -2.0133 8.8022 'International Tables Vol C Tables 4.2.6.8 and 6.1.1.4'

loop_
_geom_angle_atom_site_label_1
_geom_angle_atom_site_label_2
_geom_angle_atom_site_label_3
_geom_angle
_geom_angle_site_symmetry_1
_geom_angle_site_symmetry_3
_geom_angle_publ_flag
C1 Au1 P1 175.40(10) . . ?
C1 Au1 S1 104.95(10) . . ?
P1 Au1 S1 79.59(2) . . ?
C3 S1 C16 103.98(15) . . ?
C3 S1 Au1 99.53(9) . . ?
C16 S1 Au1 115.97(12) . . ?
C2 P1 C12 105.52(14) . . ?
C2 P1 C8 105.85(14) . . ?
C12 P1 C8 114.97(16) . . ?
C2 P1 Au1 113.89(9) . . ?
C12 P1 Au1 108.57(11) . . ?
C8 P1 Au1 108.19(9) . . ?
F3 C1 F1 103.4(3) . . ?
F3 C1 F2 103.5(3) . . ?
F1 C1 F2 101.2(3) . . ?
F3 C1 Au1 117.7(2) . . ?
F1 C1 Au1 114.3(2) . . ?
F2 C1 Au1 114.6(2) . . ?
C7 C2 C3 116.9(3) . . ?
C7 C2 P1 119.1(2) . . ?
C3 C2 P1 123.9(2) . . ?
C4 C3 C2 120.2(3) . . ?
C4 C3 S1 117.1(2) . . ?
C2 C3 S1 122.7(2) . . ?
C5 C4 C3 121.4(3) . . ?
C5 C4 H4 119.3 . . ?
C3 C4 H4 119.3 . . ?
C4 C5 C6 119.4(3) . . ?
C4 C5 H5 120.3 . . ?
C6 C5 H5 120.3 . . ?
C5 C6 C7 119.9(3) . . ?
C5 C6 H6 120.1 . . ?
C7 C6 H6 120.1 . . ?
C6 C7 C2 122.2(3) . . ?
C6 C7 H7 118.9 . . ?
C2 C7 H7 118.9 . . ?
C10 C8 C9 109.5(3) . . ?
C10 C8 C11 107.8(3) . . ?
C9 C8 C11 108.3(3) . . ?
C10 C8 P1 118.0(2) . . ?
C9 C8 P1 108.7(2) . . ?
C11 C8 P1 104.1(2) . . ?
C8 C9 H9A 109.5 . . ?
C8 C9 H9B 109.5 . . ?
H9A C9 H9B 109.5 . . ?
C8 C9 H9C 109.5 . . ?
H9A C9 H9C 109.5 . . ?
H9B C9 H9C 109.5 . . ?
C8 C10 H10A 109.5 . . ?
C8 C10 H10B 109.5 . . ?
H10A C10 H10B 109.5 . . ?
C8 C10 H10C 109.5 . . ?
H10A C10 H10C 109.5 . . ?
H10B C10 H10C 109.5 . . ?
C8 C11 H11A 109.5 . . ?
C8 C11 H11B 109.5 . . ?
H11A C11 H11B 109.5 . . ?
C8 C11 H11C 109.5 . . ?
H11A C11 H11C 109.5 . . ?
H11B C11 H11C 109.5 . . ?
C15 C12 C13 107.7(3) . . ?
C15 C12 C14 109.9(4) . . ?
C13 C12 C14 108.3(4) . . ?
C15 C12 P1 104.8(3) . . ?
C13 C12 P1 109.3(2) . . ?
C14 C12 P1 116.5(3) . . ?
C12 C13 H13A 109.5 . . ?
C12 C13 H13B 109.5 . . ?
H13A C13 H13B 109.5 . . ?
C12 C13 H13C 109.5 . . ?
H13A C13 H13C 109.5 . . ?
H13B C13 H13C 109.5 . . ?
C12 C14 H14A 109.5 . . ?
C12 C14 H14B 109.5 . . ?
H14A C14 H14B 109.5 . . ?
C12 C14 H14C 109.5 . . ?
H14A C14 H14C 109.5 . . ?
H14B C14 H14C 109.5 . . ?
C12 C15 H15A 109.5 . . ?
C12 C15 H15B 109.5 . . ?
H15A C15 H15B 109.5 . . ?
C12 C15 H15C 109.5 . . ?
H15A C15 H15C 109.5 . . ?
H15B C15 H15C 109.5 . . ?
C17 C16 C18 112.0(4) . . ?
C17 C16 S1 112.6(3) . . ?
C18 C16 S1 105.3(3) . . ?
C17 C16 H16 109.0 . . ?
C18 C16 H16 109.0 . . ?
S1 C16 H16 109.0 . . ?
C16 C17 H17A 109.5 . . ?
C16 C17 H17B 109.5 . . ?
H17A C17 H17B 109.5 . . ?
C16 C17 H17C 109.5 . . ?
H17A C17 H17C 109.5 . . ?
H17B C17 H17C 109.5 . . ?
C16 C18 H18A 109.5 . . ?
C16 C18 H18B 109.5 . . ?
H18A C18 H18B 109.5 . . ?
C16 C18 H18C 109.5 . . ?
H18A C18 H18C 109.5 . . ?
H18B C18 H18C 109.5 . . ?

loop_
_geom_bond_atom_site_label_1
_geom_bond_atom_site_label_2
_geom_bond_distance
_geom_bond_site_symmetry_2
_geom_bond_publ_flag
Au1 C1 2.056(3) . ?
Au1 P1 2.3111(8) . ?
Au1 S1 2.9488(9) . ?
S1 C3 1.784(3) . ?
S1 C16 1.841(4) . ?
P1 C2 1.845(3) . ?
P1 C12 1.880(3) . ?
P1 C8 1.882(3) . ?
F1 C1 1.372(4) . ?
F2 C1 1.379(4) . ?
F3 C1 1.339(4) . ?
C2 C7 1.404(4) . ?
C2 C3 1.407(4) . ?
C3 C4 1.400(4) . ?
C4 C5 1.373(4) . ?
C4 H4 0.9500 . ?
C5 C6 1.383(5) . ?
C5 H5 0.9500 . ?
C6 C7 1.384(4) . ?
C6 H6 0.9500 . ?
C7 H7 0.9500 . ?
C8 C10 1.527(4) . ?
C8 C9 1.529(4) . ?
C8 C11 1.540(5) . ?
C9 H9A 0.9800 . ?
C9 H9B 0.9800 . ?
C9 H9C 0.9800 . ?
C10 H10A 0.9800 . ?
C10 H10B 0.9800 . ?
C10 H10C 0.9800 . ?
C11 H11A 0.9800 . ?
C11 H11B 0.9800 . ?
C11 H11C 0.9800 . ?
C12 C15 1.522(6) . ?
C12 C13 1.526(5) . ?
C12 C14 1.528(5) . ?
C13 H13A 0.9800 . ?
C13 H13B 0.9800 . ?
C13 H13C 0.9800 . ?
C14 H14A 0.9800 . ?
C14 H14B 0.9800 . ?
C14 H14C 0.9800 . ?
C15 H15A 0.9800 . ?
C15 H15B 0.9800 . ?
C15 H15C 0.9800 . ?
C16 C17 1.506(6) . ?
C16 C18 1.522(5) . ?
C16 H16 1.0000 . ?
C17 H17A 0.9800 . ?
C17 H17B 0.9800 . ?
C17 H17C 0.9800 . ?
C18 H18A 0.9800 . ?
C18 H18B 0.9800 . ?
C18 H18C 0.9800 . ?

loop_
_geom_torsion_atom_site_label_1
_geom_torsion_atom_site_label_2
_geom_torsion_atom_site_label_3
_geom_torsion_atom_site_label_4
_geom_torsion
_geom_torsion_site_symmetry_1
_geom_torsion_site_symmetry_2
_geom_torsion_site_symmetry_3
_geom_torsion_site_symmetry_4
_geom_torsion_publ_flag
C12 P1 C2 C7 63.2(3) . . . . ?
C8 P1 C2 C7 -59.0(3) . . . . ?
Au1 P1 C2 C7 -177.8(2) . . . . ?
C12 P1 C2 C3 -116.9(3) . . . . ?
C8 P1 C2 C3 120.8(2) . . . . ?
Au1 P1 C2 C3 2.1(3) . . . . ?
C7 C2 C3 C4 1.3(4) . . . . ?
P1 C2 C3 C4 -178.6(2) . . . . ?
C7 C2 C3 S1 -176.3(2) . . . . ?
P1 C2 C3 S1 3.8(4) . . . . ?
C16 S1 C3 C4 56.3(3) . . . . ?
Au1 S1 C3 C4 176.2(2) . . . . ?
C16 S1 C3 C2 -126.1(3) . . . . ?
Au1 S1 C3 C2 -6.1(2) . . . . ?
C2 C3 C4 C5 0.3(5) . . . . ?
S1 C3 C4 C5 178.0(3) . . . . ?
C3 C4 C5 C6 -1.3(5) . . . . ?
C4 C5 C6 C7 0.7(5) . . . . ?
C5 C6 C7 C2 0.9(5) . . . . ?
C3 C2 C7 C6 -1.9(5) . . . . ?
P1 C2 C7 C6 178.0(3) . . . . ?
C2 P1 C8 C10 55.4(3) . . . . ?
C12 P1 C8 C10 -60.7(3) . . . . ?
Au1 P1 C8 C10 177.8(3) . . . . ?
C2 P1 C8 C9 -179.2(2) . . . . ?
C12 P1 C8 C9 64.7(3) . . . . ?
Au1 P1 C8 C9 -56.8(2) . . . . ?
C2 P1 C8 C11 -64.0(2) . . . . ?
C12 P1 C8 C11 180.0(2) . . . . ?
Au1 P1 C8 C11 58.5(2) . . . . ?
C2 P1 C12 C15 55.7(3) . . . . ?
C8 P1 C12 C15 171.9(3) . . . . ?
Au1 P1 C12 C15 -66.7(3) . . . . ?
C2 P1 C12 C13 170.9(3) . . . . ?
C8 P1 C12 C13 -72.8(3) . . . . ?
Au1 P1 C12 C13 48.5(3) . . . . ?
C2 P1 C12 C14 -66.0(4) . . . . ?
C8 P1 C12 C14 50.3(4) . . . . ?
Au1 P1 C12 C14 171.6(4) . . . . ?
C3 S1 C16 C17 48.4(3) . . . . ?
Au1 S1 C16 C17 -59.8(3) . . . . ?
C3 S1 C16 C18 170.6(3) . . . . ?
Au1 S1 C16 C18 62.5(3) . . . . ?
